data_7026175
loop_
_publ_author_name
'Lobana, Tarlok S.'
'Sultana, Razia'
'Hundal, Geeta'
'Butcher, Ray J.'

_publ_section_title
;
 Metal mediated C-S rupture of heterocyclic thioamides: in situ generation
 of 2,2'-thio-di-2-imidazoline, 1,1'-dimethyl-2,2'-di-imidazolylsulfide,
 SO4(2-) and their variable coordination to Cu(II).
;
_journal_issue 34
_journal_name_full 'Dalton transactions (Cambridge, England : 2003)'
_journal_page_first 7870
_journal_page_last 7872
_journal_paper_doi 10.1039/c0dt00252f
_journal_volume 39
_journal_year 2010
_chemical_formula_moiety 'C8 H12 Cu N4 O5 S2'
_chemical_formula_sum 'C8 H12 Cu N4 O5 S2'
_chemical_formula_weight 371.88
_chemical_name_systematic
;
?
;
_space_group_IT_number 14
_symmetry_cell_setting monoclinic
_symmetry_space_group_name_Hall '-P 2yn'
_symmetry_space_group_name_H-M 'P 1 21/n 1'
_atom_sites_solution_hydrogens geom
_atom_sites_solution_primary direct
_atom_sites_solution_secondary difmap
_audit_creation_method SHELXL-97
_cell_angle_alpha 90.00
_cell_angle_beta 101.377(2)
_cell_angle_gamma 90.00
_cell_formula_units_Z 4
_cell_length_a 7.2777(2)
_cell_length_b 16.8832(4)
_cell_length_c 10.6197(3)
_cell_measurement_reflns_used 5870
_cell_measurement_temperature 123(2)
_cell_measurement_theta_max 32.5726
_cell_measurement_theta_min 5.2020
_cell_volume 1279.21(6)
_computing_cell_refinement
;
CrysAlisPro, Oxford Diffraction Ltd.,
Version 1.171.33.55 (release 05-01-2010 CrysAlis171 .NET)
(compiled Jan 5 2010,16:28:46)
;
_computing_data_collection
;
CrysAlisPro, Oxford Diffraction Ltd.,
Version 1.171.33.55 (release 05-01-2010 CrysAlis171 .NET)
(compiled Jan 5 2010,16:28:46)
;
_computing_data_reduction
;
CrysAlisPro, Oxford Diffraction Ltd.,
Version 1.171.33.55 (release 05-01-2010 CrysAlis171 .NET)
(compiled Jan 5 2010,16:28:46)
;
_computing_molecular_graphics 'SHELXLTL (Sheldrick, 2008)'
_computing_publication_material SHELXLTL
_computing_structure_refinement 'SHELXL-97 (Sheldrick, 2008)'
_computing_structure_solution 'SHELXS-97 (Sheldrick, 2008)'
_diffrn_ambient_temperature 123(2)
_diffrn_detector_area_resol_mean 10.5081
_diffrn_measured_fraction_theta_full 0.991
_diffrn_measured_fraction_theta_max 0.907
_diffrn_measurement_device_type 'Xcalibur, Ruby, Gemini'
_diffrn_measurement_method '\w scans'
_diffrn_radiation_monochromator graphite
_diffrn_radiation_source 'Enhance (Mo) X-ray Source'
_diffrn_radiation_type MoK\a
_diffrn_radiation_wavelength 0.71073
_diffrn_reflns_av_R_equivalents 0.0244
_diffrn_reflns_av_sigmaI/netI 0.0314
_diffrn_reflns_limit_h_max 10
_diffrn_reflns_limit_h_min -6
_diffrn_reflns_limit_k_max 17
_diffrn_reflns_limit_k_min -24
_diffrn_reflns_limit_l_max 16
_diffrn_reflns_limit_l_min -14
_diffrn_reflns_number 8698
_diffrn_reflns_theta_full 25.00
_diffrn_reflns_theta_max 32.65
_diffrn_reflns_theta_min 5.21
_exptl_absorpt_coefficient_mu 2.059
_exptl_absorpt_correction_T_max 1.00000
_exptl_absorpt_correction_T_min 0.86374
_exptl_absorpt_correction_type multi-scan
_exptl_absorpt_process_details
;
CrysAlisPro, Oxford Diffraction Ltd.,
Version 1.171.33.55 (release 05-01-2010 CrysAlis171 .NET)
(compiled Jan 5 2010,16:28:46)
Empirical absorption correction using spherical harmonics,
implemented in SCALE3 ABSPACK scaling algorithm.
;
_exptl_crystal_colour blue
_exptl_crystal_density_diffrn 1.931
_exptl_crystal_density_method 'not measured'
_exptl_crystal_description prism
_exptl_crystal_F_000 756
_exptl_crystal_size_max 0.52
_exptl_crystal_size_mid 0.48
_exptl_crystal_size_min 0.39
_refine_diff_density_max 0.776
_refine_diff_density_min -0.534
_refine_diff_density_rms 0.088
_refine_ls_extinction_method none
_refine_ls_goodness_of_fit_ref 1.041
_refine_ls_hydrogen_treatment mixed
_refine_ls_matrix_type full
_refine_ls_number_parameters 189
_refine_ls_number_reflns 4243
_refine_ls_number_restraints 3
_refine_ls_restrained_S_all 1.041
_refine_ls_R_factor_all 0.0339
_refine_ls_R_factor_gt 0.0273
_refine_ls_shift/su_max 0.001
_refine_ls_shift/su_mean 0.000
_refine_ls_structure_factor_coef Fsqd
_refine_ls_weighting_details 'calc w=1/[\s^2^(Fo^2^)+(0.0429P)^2^+0.0617P] where P=(Fo^2^+2Fc^2^)/3'
_refine_ls_weighting_scheme calc
_refine_ls_wR_factor_gt 0.0721
_refine_ls_wR_factor_ref 0.0735
_reflns_number_gt 3602
_reflns_number_total 4243
_reflns_threshold_expression I>2\s(I)
_cod_data_source_file c0dt00252f.txt
_cod_data_source_block '[CuII{?2-N,N-(N2C4H5)2S}(?2-O,OSO2)(?1-OH2)]'
_cod_database_code 7026175

loop_
_symmetry_equiv_pos_as_xyz
'x, y, z'
'-x+1/2, y+1/2, -z+1/2'
'-x, -y, -z'
'x-1/2, -y-1/2, z-1/2'

loop_
_atom_site_label
_atom_site_type_symbol
_atom_site_fract_x
_atom_site_fract_y
_atom_site_fract_z
_atom_site_U_iso_or_equiv
_atom_site_adp_type
_atom_site_occupancy
_atom_site_symmetry_multiplicity
_atom_site_calc_flag
_atom_site_refinement_flags
Cu Cu 0.45717(3) 0.549173(10) 0.753669(17) 0.00962(6) Uani 1 1 d .
S1 S 0.23430(6) 0.45054(2) 0.44651(4) 0.01289(8) Uani 1 1 d .
S2 S 0.75245(5) 0.61721(2) 0.88929(3) 0.01062(8) Uani 1 1 d .
O1 O 0.58814(15) 0.65413(6) 0.79860(10) 0.0127(2) Uani 1 1 d .
O2 O 0.68912(16) 0.53094(6) 0.88790(10) 0.0131(2) Uani 1 1 d .
O3 O 0.92067(17) 0.62322(7) 0.83384(11) 0.0175(2) Uani 1 1 d .
O4 O 0.77771(18) 0.65008(7) 1.01656(11) 0.0184(2) Uani 1 1 d .
O1W O 0.27647(18) 0.56228(7) 0.89484(12) 0.0169(2) Uani 1 1 d D
H1W1 H 0.165(2) 0.5740(13) 0.881(2) 0.025 Uiso 1 1 d D
H1W2 H 0.292(3) 0.5337(12) 0.9548(19) 0.025 Uiso 1 1 d D
N1 N 0.29215(18) 0.58794(8) 0.59834(12) 0.0109(2) Uani 1 1 d .
N2 N 0.42460(19) 0.43748(8) 0.70249(13) 0.0115(2) Uani 1 1 d .
N3 N 0.13476(19) 0.60096(8) 0.39875(12) 0.0119(2) Uani 1 1 d .
N4 N 0.37510(19) 0.32669(8) 0.58934(12) 0.0131(2) Uani 1 1 d .
C1 C 0.2447(2) 0.66690(9) 0.57580(15) 0.0137(3) Uani 1 1 d .
H1A H 0.2750 0.7086 0.6364 0.016 Uiso 1 1 calc R
C2 C 0.1478(2) 0.67518(9) 0.45309(15) 0.0137(3) Uani 1 1 d .
H2A H 0.0986 0.7230 0.4128 0.016 Uiso 1 1 calc R
C3 C 0.0413(2) 0.58096(11) 0.26763(15) 0.0168(3) Uani 1 1 d .
H3A H -0.0553 0.5409 0.2703 0.025 Uiso 1 1 calc R
H3B H 0.1335 0.5600 0.2204 0.025 Uiso 1 1 calc R
H3C H -0.0170 0.6286 0.2244 0.025 Uiso 1 1 calc R
C4 C 0.2238(2) 0.55042(8) 0.48921(14) 0.0105(3) Uani 1 1 d .
C5 C 0.3518(2) 0.40613(9) 0.58865(14) 0.0110(3) Uani 1 1 d .
C6 C 0.3146(2) 0.27153(10) 0.48282(15) 0.0162(3) Uani 1 1 d .
H6A H 0.3156 0.2985 0.4013 0.024 Uiso 1 1 calc R
H6B H 0.1875 0.2529 0.4842 0.024 Uiso 1 1 calc R
H6C H 0.4004 0.2262 0.4917 0.024 Uiso 1 1 calc R
C7 C 0.4669(2) 0.30600(9) 0.71154(15) 0.0146(3) Uani 1 1 d .
H7A H 0.5029 0.2542 0.7416 0.017 Uiso 1 1 calc R
C8 C 0.4954(2) 0.37415(9) 0.78006(15) 0.0133(3) Uani 1 1 d .
H8A H 0.5549 0.3779 0.8679 0.016 Uiso 1 1 calc R

loop_
_atom_site_aniso_label
_atom_site_aniso_U_11
_atom_site_aniso_U_22
_atom_site_aniso_U_33
_atom_site_aniso_U_23
_atom_site_aniso_U_13
_atom_site_aniso_U_12
Cu 0.01158(10) 0.00829(9) 0.00794(9) 0.00005(6) -0.00063(6) -0.00016(7)
S1 0.01803(19) 0.01039(16) 0.00876(16) -0.00077(13) -0.00099(13) 0.00127(14)
S2 0.01219(17) 0.00945(15) 0.00902(16) 0.00014(12) -0.00083(12) -0.00068(13)
O1 0.0140(5) 0.0097(5) 0.0123(5) 0.0015(4) -0.0022(4) 0.0009(4)
O2 0.0151(5) 0.0096(5) 0.0127(5) 0.0022(4) -0.0017(4) -0.0011(4)
O3 0.0140(6) 0.0181(6) 0.0203(6) 0.0025(5) 0.0030(4) -0.0014(4)
O4 0.0271(6) 0.0169(5) 0.0086(5) -0.0020(4) -0.0024(4) -0.0003(5)
O1W 0.0158(6) 0.0222(6) 0.0134(5) 0.0054(5) 0.0048(4) 0.0038(5)
N1 0.0128(6) 0.0096(5) 0.0093(6) -0.0007(5) -0.0005(4) 0.0007(5)
N2 0.0144(6) 0.0100(6) 0.0096(6) 0.0014(4) 0.0008(4) -0.0002(5)
N3 0.0128(6) 0.0123(6) 0.0095(5) 0.0015(5) -0.0002(4) 0.0010(5)
N4 0.0160(6) 0.0105(6) 0.0122(6) -0.0013(5) 0.0015(5) 0.0001(5)
C1 0.0159(7) 0.0101(6) 0.0140(7) -0.0002(6) 0.0000(5) 0.0009(6)
C2 0.0151(7) 0.0102(6) 0.0149(7) 0.0014(6) 0.0005(5) 0.0012(6)
C3 0.0175(8) 0.0207(8) 0.0104(7) 0.0004(6) -0.0016(5) 0.0024(6)
C4 0.0111(7) 0.0105(6) 0.0094(6) 0.0012(5) 0.0007(5) 0.0002(5)
C5 0.0116(7) 0.0108(6) 0.0106(6) 0.0003(5) 0.0023(5) 0.0001(5)
C6 0.0204(8) 0.0126(7) 0.0142(7) -0.0046(6) 0.0005(6) 0.0001(6)
C7 0.0180(7) 0.0129(7) 0.0118(7) 0.0021(6) 0.0002(5) 0.0013(6)
C8 0.0161(7) 0.0118(7) 0.0114(6) 0.0022(5) 0.0008(5) 0.0006(6)

loop_
_atom_type_symbol
_atom_type_description
_atom_type_scat_dispersion_real
_atom_type_scat_dispersion_imag
_atom_type_scat_source
C C 0.0033 0.0016 'International Tables Vol C Tables 4.2.6.8 and 6.1.1.4'
H H 0.0000 0.0000 'International Tables Vol C Tables 4.2.6.8 and 6.1.1.4'
N N 0.0061 0.0033 'International Tables Vol C Tables 4.2.6.8 and 6.1.1.4'
O O 0.0106 0.0060 'International Tables Vol C Tables 4.2.6.8 and 6.1.1.4'
S S 0.1246 0.1234 'International Tables Vol C Tables 4.2.6.8 and 6.1.1.4'
Cu Cu 0.3201 1.2651 'International Tables Vol C Tables 4.2.6.8 and 6.1.1.4'

loop_
_geom_angle_atom_site_label_1
_geom_angle_atom_site_label_2
_geom_angle_atom_site_label_3
_geom_angle
N1 Cu N2 93.87(5)
N1 Cu O2 160.54(5)
N2 Cu O2 95.05(5)
N1 Cu O1 95.07(5)
N2 Cu O1 158.66(5)
O2 Cu O1 71.08(4)
N1 Cu O1W 101.07(5)
N2 Cu O1W 103.31(5)
O2 Cu O1W 93.66(5)
O1 Cu O1W 93.93(5)
N1 Cu S2 128.47(4)
N2 Cu S2 128.14(4)
O2 Cu S2 35.77(3)
O1 Cu S2 35.43(3)
O1W Cu S2 96.78(4)
C5 S1 C4 103.18(7)
O4 S2 O3 112.91(7)
O4 S2 O1 112.17(7)
O3 S2 O1 109.52(7)
O4 S2 O2 111.06(7)
O3 S2 O2 109.71(7)
O1 S2 O2 100.81(6)
O4 S2 Cu 128.88(6)
O3 S2 Cu 118.19(5)
O1 S2 Cu 50.81(4)
O2 S2 Cu 50.19(4)
S2 O1 Cu 93.76(5)
S2 O2 Cu 94.05(6)
Cu O1W H1W1 127.3(15)
Cu O1W H1W2 118.9(17)
H1W1 O1W H1W2 106(2)
C4 N1 C1 105.68(12)
C4 N1 Cu 129.76(11)
C1 N1 Cu 124.00(10)
C5 N2 C8 105.54(13)
C5 N2 Cu 129.66(11)
C8 N2 Cu 124.47(11)
C4 N3 C2 107.07(13)
C4 N3 C3 126.77(13)
C2 N3 C3 126.16(13)
C5 N4 C7 107.03(13)
C5 N4 C6 127.48(13)
C7 N4 C6 125.49(13)
C2 C1 N1 109.18(13)
C2 C1 H1A 125.4
N1 C1 H1A 125.4
C1 C2 N3 106.73(13)
C1 C2 H2A 126.6
N3 C2 H2A 126.6
N3 C3 H3A 109.5
N3 C3 H3B 109.5
H3A C3 H3B 109.5
N3 C3 H3C 109.5
H3A C3 H3C 109.5
H3B C3 H3C 109.5
N1 C4 N3 111.33(13)
N1 C4 S1 131.07(12)
N3 C4 S1 117.60(11)
N2 C5 N4 111.27(13)
N2 C5 S1 130.74(12)
N4 C5 S1 117.99(11)
N4 C6 H6A 109.5
N4 C6 H6B 109.5
H6A C6 H6B 109.5
N4 C6 H6C 109.5
H6A C6 H6C 109.5
H6B C6 H6C 109.5
C8 C7 N4 106.50(14)
C8 C7 H7A 126.8
N4 C7 H7A 126.8
C7 C8 N2 109.65(14)
C7 C8 H8A 125.2
N2 C8 H8A 125.2

loop_
_geom_bond_atom_site_label_1
_geom_bond_atom_site_label_2
_geom_bond_distance
Cu N1 1.9520(13)
Cu N2 1.9638(13)
Cu O2 2.0067(11)
Cu O1 2.0241(11)
Cu O1W 2.1918(12)
Cu S2 2.6059(4)
S1 C5 1.7500(15)
S1 C4 1.7518(15)
S2 O4 1.4389(12)
S2 O3 1.4629(12)
S2 O1 1.5138(11)
S2 O2 1.5269(11)
O1W H1W1 0.819(15)
O1W H1W2 0.789(15)
N1 C4 1.3283(19)
N1 C1 1.3860(19)
N2 C5 1.3303(19)
N2 C8 1.386(2)
N3 C4 1.3510(19)
N3 C2 1.375(2)
N3 C3 1.464(2)
N4 C5 1.3518(19)
N4 C7 1.3821(19)
N4 C6 1.464(2)
C1 C2 1.361(2)
C1 H1A 0.9500
C2 H2A 0.9500
C3 H3A 0.9800
C3 H3B 0.9800
C3 H3C 0.9800
C6 H6A 0.9800
C6 H6B 0.9800
C6 H6C 0.9800
C7 C8 1.355(2)
C7 H7A 0.9500
C8 H8A 0.9500

loop_
_geom_hbond_atom_site_label_D
_geom_hbond_atom_site_label_H
_geom_hbond_atom_site_label_A
_geom_hbond_distance_DH
_geom_hbond_distance_HA
_geom_hbond_distance_DA
_geom_hbond_angle_DHA
_geom_hbond_site_symmetry_A
O1W H1W1 O3 0.819(15) 1.937(15) 2.7425(18) 167(2) 1_455
O1W H1W2 O2 0.789(15) 1.977(16) 2.7632(17) 174(2) 3_667
C2 H2A O1 0.95 2.40 3.3020(19) 159.2 4_575
C3 H3B O2 0.98 2.44 3.380(2) 161.7 3_666
C3 H3C O4 0.98 2.44 3.183(2) 132.7 1_454
C6 H6A O1 0.98 2.49 3.441(2) 162.4 3_666
C7 H7A O3 0.95 2.45 3.253(2) 141.8 2_646

loop_
_geom_torsion_atom_site_label_1
_geom_torsion_atom_site_label_2
_geom_torsion_atom_site_label_3
_geom_torsion_atom_site_label_4
_geom_torsion
N1 Cu S2 O4 110.89(8)
N2 Cu S2 O4 -111.93(8)
O2 Cu S2 O4 -85.91(9)
O1 Cu S2 O4 88.16(9)
O1W Cu S2 O4 0.92(7)
N1 Cu S2 O3 -70.26(8)
N2 Cu S2 O3 66.92(8)
O2 Cu S2 O3 92.94(8)
O1 Cu S2 O3 -92.99(8)
O1W Cu S2 O3 179.77(6)
N1 Cu S2 O1 22.73(7)
N2 Cu S2 O1 159.91(7)
O2 Cu S2 O1 -174.07(8)
O1W Cu S2 O1 -87.24(6)
N1 Cu S2 O2 -163.20(7)
N2 Cu S2 O2 -26.02(8)
O1 Cu S2 O2 174.07(8)
O1W Cu S2 O2 86.83(7)
O4 S2 O1 Cu -122.85(6)
O3 S2 O1 Cu 110.96(6)
O2 S2 O1 Cu -4.63(6)
N1 Cu O1 S2 -162.32(6)
N2 Cu O1 S2 -47.92(15)
O2 Cu O1 S2 3.66(5)
O1W Cu O1 S2 96.18(6)
O4 S2 O2 Cu 123.70(7)
O3 S2 O2 Cu -110.78(6)
O1 S2 O2 Cu 4.68(6)
N1 Cu O2 S2 42.78(17)
N2 Cu O2 S2 159.74(6)
O1 Cu O2 S2 -3.63(5)
O1W Cu O2 S2 -96.53(6)
N2 Cu N1 C4 -13.28(14)
O2 Cu N1 C4 103.87(19)
O1 Cu N1 C4 147.32(14)
O1W Cu N1 C4 -117.66(14)
S2 Cu N1 C4 134.33(12)
N2 Cu N1 C1 176.56(12)
O2 Cu N1 C1 -66.3(2)
O1 Cu N1 C1 -22.84(13)
O1W Cu N1 C1 72.18(13)
S2 Cu N1 C1 -35.83(14)
N1 Cu N2 C5 13.76(14)
O2 Cu N2 C5 -148.93(14)
O1 Cu N2 C5 -100.85(18)
O1W Cu N2 C5 116.10(14)
S2 Cu N2 C5 -134.01(12)
N1 Cu N2 C8 -173.73(13)
O2 Cu N2 C8 23.59(13)
O1 Cu N2 C8 71.67(19)
O1W Cu N2 C8 -71.38(13)
S2 Cu N2 C8 38.50(14)
C4 N1 C1 C2 0.21(18)
Cu N1 C1 C2 172.37(11)
N1 C1 C2 N3 -0.03(18)
C4 N3 C2 C1 -0.16(17)
C3 N3 C2 C1 179.67(15)
C1 N1 C4 N3 -0.32(17)
Cu N1 C4 N3 -171.86(11)
C1 N1 C4 S1 178.67(13)
Cu N1 C4 S1 7.1(2)
C2 N3 C4 N1 0.30(18)
C3 N3 C4 N1 -179.52(14)
C2 N3 C4 S1 -178.84(11)
C3 N3 C4 S1 1.3(2)
C5 S1 C4 N1 2.80(17)
C5 S1 C4 N3 -178.26(12)
C8 N2 C5 N4 -0.93(17)
Cu N2 C5 N4 172.67(11)
C8 N2 C5 S1 178.31(13)
Cu N2 C5 S1 -8.1(2)
C7 N4 C5 N2 0.60(18)
C6 N4 C5 N2 -179.92(14)
C7 N4 C5 S1 -178.74(11)
C6 N4 C5 S1 0.7(2)
C4 S1 C5 N2 -2.27(17)
C4 S1 C5 N4 176.93(12)
C5 N4 C7 C8 0.00(18)
C6 N4 C7 C8 -179.49(15)
N4 C7 C8 N2 -0.57(18)
C5 N2 C8 C7 0.92(18)
Cu N2 C8 C7 -173.10(11)
